data_7706979
loop_
_publ_author_name
'Campanella, Anthony J.'
'Nguyen, Manh-Thuong'
'Zhang, Jun'
'Ngendahimana, Thacien'
'Antholine, William E.'
'Eaton, Gareth R.'
'Eaton, Sandra S.'
'Glezakou, Vassiliki-Alexandra'
'Zadrozny, Joseph M.'

_publ_section_title
;
 Ligand control of low-frequency electron paramagnetic resonance linewidth
 in Cr(III) complexes.
;
_journal_issue 15
_journal_name_full 'Dalton transactions (Cambridge, England : 2003)'
_journal_page_first 5342
_journal_page_last 5350
_journal_paper_doi 10.1039/d1dt00066g
_journal_volume 50
_journal_year 2021
_chemical_absolute_configuration unk
_chemical_formula_moiety 'C18 H42 Cr N6, 3(Cl), 5(H2 O)'
_chemical_formula_sum 'C18 H52 Cl3 Cr N6 O5'
_chemical_formula_weight 591.01
_chemical_name_systematic Tris((1R,2R)-(+)-1,2-diaminocyclohexane)Chromium(III)ChloridePentahydrate
_space_group_crystal_system hexagonal
_space_group_IT_number 170
_space_group_name_Hall 'P 65'
_space_group_name_H-M_alt 'P 65'
_atom_sites_solution_hydrogens mixed
_audit_creation_date 2021-03-17
_audit_creation_method
;
Olex2 1.3
(compiled 2020.07.31 svn.rc2a77460 for OlexSys, GUI svn.r6145)
;
_audit_update_record
;
2021-03-21 deposited with the CCDC.	2021-03-25 downloaded from the CCDC.
;
_cell_angle_alpha 90
_cell_angle_beta 90
_cell_angle_gamma 120
_cell_formula_units_Z 6
_cell_length_a 12.2603(6)
_cell_length_b 12.2603(6)
_cell_length_c 33.2599(16)
_cell_measurement_reflns_used 9735
_cell_measurement_temperature 100(2)
_cell_measurement_theta_max 29.61
_cell_measurement_theta_min 2.28
_cell_volume 4329.7(4)
_computing_cell_refinement 'SAINT V8.38A (?, 2016)'
_computing_data_collection 'APEX3 (Bruker AXS Inc., 2016)'
_computing_data_reduction 'SAINT V8.38A (?, 2016)'
_computing_molecular_graphics 'Olex2 1.3 (Dolomanov et al., 2009)'
_computing_publication_material 'Olex2 1.3 (Dolomanov et al., 2009)'
_computing_structure_refinement 'SHELXL 2018/3 (Sheldrick, 2015)'
_computing_structure_solution 'XT (Sheldrick, 2015)'
_diffrn_ambient_temperature 100.0
_diffrn_measured_fraction_theta_full 0.999
_diffrn_measured_fraction_theta_max 0.999
_diffrn_measurement_device_type 'Bruker APEX-II CCD'
_diffrn_measurement_method '\f and \w scans'
_diffrn_radiation_type MoK\a
_diffrn_radiation_wavelength 0.71073
_diffrn_reflns_av_R_equivalents 0.0669
_diffrn_reflns_av_unetI/netI 0.0184
_diffrn_reflns_Laue_measured_fraction_full 0.999
_diffrn_reflns_Laue_measured_fraction_max 0.999
_diffrn_reflns_limit_h_max 15
_diffrn_reflns_limit_h_min -15
_diffrn_reflns_limit_k_max 15
_diffrn_reflns_limit_k_min -15
_diffrn_reflns_limit_l_max 41
_diffrn_reflns_limit_l_min -41
_diffrn_reflns_number 171415
_diffrn_reflns_point_group_measured_fraction_full 0.999
_diffrn_reflns_point_group_measured_fraction_max 0.999
_diffrn_reflns_theta_full 25.242
_diffrn_reflns_theta_max 26.365
_diffrn_reflns_theta_min 2.013
_exptl_absorpt_coefficient_mu 0.711
_exptl_absorpt_correction_T_max 0.945
_exptl_absorpt_correction_T_min 0.918
_exptl_absorpt_correction_type multi-scan
_exptl_absorpt_process_details
'SADABS-2016/2 (Bruker,2016/2) was used for absorption correction. wR2(int) was 0.0778 before and 0.0719 after correction. The Ratio of minimum to maximum transmission is 0.8536. The \l/2 correction factor is Not present.'
_exptl_crystal_colour orange
_exptl_crystal_colour_primary orange
_exptl_crystal_density_diffrn 1.360
_exptl_crystal_description Hexagonal
_exptl_crystal_F_000 1902.0
_exptl_crystal_recrystallization_method 'Re-crystallisation from solvent: Water'
_exptl_crystal_size_max 0.121
_exptl_crystal_size_mid 0.104
_exptl_crystal_size_min 0.079
_refine_diff_density_max 1.093
_refine_diff_density_min -0.880
_refine_diff_density_rms 0.083
_refine_ls_abs_structure_details
;
 Flack x determined using 2577 quotients [(I+)-(I-)]/[(I+)+(I-)]
 (Parsons, Flack and Wagner, Acta Cryst. B69 (2013) 249-259).
;
_refine_ls_abs_structure_Flack 0.020(6)
_refine_ls_extinction_method none
_refine_ls_goodness_of_fit_ref 1.081
_refine_ls_hydrogen_treatment mixed
_refine_ls_matrix_type full
_refine_ls_number_parameters 330
_refine_ls_number_reflns 5915
_refine_ls_number_restraints 112
_refine_ls_restrained_S_all 1.080
_refine_ls_R_factor_all 0.0608
_refine_ls_R_factor_gt 0.0561
_refine_ls_shift/su_max 0.000
_refine_ls_shift/su_mean 0.000
_refine_ls_structure_factor_coef Fsqd
_refine_ls_weighting_details 'w=1/[\s^2^(Fo^2^)+(0.0347P)^2^+12.7346P] where P=(Fo^2^+2Fc^2^)/3'
_refine_ls_weighting_scheme calc
_refine_ls_wR_factor_gt 0.1251
_refine_ls_wR_factor_ref 0.1288
_reflns_Friedel_coverage 0.964
_reflns_Friedel_fraction_full 1.000
_reflns_Friedel_fraction_max 1.000
_reflns_number_gt 5588
_reflns_number_total 5914
_reflns_threshold_expression 'I > 2\s(I)'
_cod_data_source_file d1dt00066g2.cif
_cod_data_source_block jz66_0m03092020_a
_cod_depositor_comments 'Adding full bibliography for 7706979--7706982.cif.'
_cod_original_cell_volume 4329.7(5)
_cod_database_code 7706979
_shelx_shelxl_version_number 2018/3
_shelx_space_group_comment
;
The symmetry employed for this shelxl refinement is uniquely defined
by the following loop, which should always be used as a source of
symmetry information in preference to the above space-group names.
They are only intended as comments.
;
_shelx_estimated_absorpt_t_max 0.931
_shelx_estimated_absorpt_t_min 0.897
_olex2_refinement_description
;
1. Fixed Uiso
 At 1.2 times of:
  All H(H) groups, All C(H) groups, All C(H,H) groups, All N(H,H) groups
 At 1.5 times of:
  All O(H,H) groups
2. Restrained distances
 Cl03-HG
 2.482 with sigma of 0.02
 Cl-H6
 2.234 with sigma of 0.02
 O0AA-H00B
 2.174 with sigma of 0.01
3. Rigid body (RIGU) restrains
 C00E, C00V, C0AA, C00Z, C1AA, C00F
 with sigma for 1-2 distances of 0.004 and sigma for 1-3 distances of 0.004
 C00S, C00G, C00H, C00D, C00Q, C00I
 with sigma for 1-2 distances of 0.004 and sigma for 1-3 distances of 0.004
 C00N, C00K, C00X, C00O, C00M, C00C
 with sigma for 1-2 distances of 0.004 and sigma for 1-3 distances of 0.004
4. Others
 Sof(O1A)=Sof(H1AE)=Sof(H1AF)=Sof(O1AB)=Sof(H1AG)=Sof(H1AH)=1-FVAR(1)
 Sof(O1)=Sof(H1A)=Sof(H1B)=Sof(O1AA)=Sof(H1AC)=Sof(H1AD)=FVAR(1)
 Sof(Cl1A)=1-FVAR(2)
 Sof(Cl1)=FVAR(2)
5.a Free rotating group:
 O1(H1A,H1B), O0AA(H0AC,H0AD), O1AA(H1AC,H1AD), O1A(H1AE,H1AF), O1AB(H1AG,
 H1AH), O00L(H6,HF), O00U(H7,HG)
5.b Ternary CH refined with riding coordinates:
 C00C(H00M), C00D(H00N), C00E(H00O), C00F(H00P), C00H(H00S), C00N(H00Z)
5.c Secondary CH2 refined with riding coordinates:
 N005(H00A,H00B), N006(H00C,H00D), N007(H00E,H00F), N008(H00G,H00H), N00A(H00I,
 H00J), N00B(H00K,H00L), C00G(H00Q,H00R), C00I(H00T,H00U), C00K(H00V,H00W),
 C00M(H00X,H00Y), C00O(H00,H), C00Q(H1,HA), C00S(H2,HB), C00X(H3,HC), C0AA(H0AA,
 H0AB), C00Z(H4,HD), C1AA(H1AA,H1AB), C00V(H5,HE)
;
_olex2_submission_special_instructions 'No special instructions were received'

loop_
_space_group_symop_operation_xyz
'x, y, z'
'-y, x-y, z+2/3'
'-x+y, -x, z+1/3'
'-x, -y, z+1/2'
'y, -x+y, z+1/6'
'x-y, x, z+5/6'

loop_
_atom_site_label
_atom_site_type_symbol
_atom_site_fract_x
_atom_site_fract_y
_atom_site_fract_z
_atom_site_U_iso_or_equiv
_atom_site_adp_type
_atom_site_occupancy
_atom_site_site_symmetry_order
_atom_site_calc_flag
_atom_site_refinement_flags_posn
_atom_site_refinement_flags_adp
_atom_site_refinement_flags_occupancy
_atom_site_disorder_assembly
_atom_site_disorder_group
Cr01 Cr 0.63070(9) 0.28712(8) 0.53618(3) 0.01890(19) Uani 1 1 d . . . . .
Cl03 Cl 0.62901(19) 0.02590(17) 0.38867(8) 0.0550(6) Uani 1 1 d D . . A 1
N005 N 0.5162(5) 0.3090(4) 0.49471(14) 0.0196(10) Uani 1 1 d . . . . .
H00A H 0.527752 0.388144 0.496340 0.024 Uiso 1 1 calc R U . . .
H00B H 0.535985 0.296975 0.469335 0.024 Uiso 1 1 calc DR U . . .
N006 N 0.7252(5) 0.2349(5) 0.57705(15) 0.0217(10) Uani 1 1 d . . . . .
H00C H 0.809666 0.288778 0.575259 0.026 Uiso 1 1 calc R U . . .
H00D H 0.700225 0.238570 0.602540 0.026 Uiso 1 1 calc R U . . .
N007 N 0.4621(5) 0.1868(5) 0.56731(16) 0.0232(10) Uani 1 1 d . . . . .
H00E H 0.434380 0.102791 0.565974 0.028 Uiso 1 1 calc R U . . .
H00F H 0.473333 0.210201 0.593628 0.028 Uiso 1 1 calc R U . . .
N008 N 0.6139(5) 0.1325(5) 0.50489(16) 0.0219(10) Uani 1 1 d . . . . .
H00G H 0.533285 0.067382 0.506407 0.026 Uiso 1 1 calc R U . . .
H00H H 0.633342 0.152716 0.478523 0.026 Uiso 1 1 calc R U . . .
N00A N 0.7932(5) 0.4125(5) 0.50615(18) 0.0270(12) Uani 1 1 d . . . . .
H00I H 0.857612 0.399936 0.513464 0.032 Uiso 1 1 calc R U . . .
H00J H 0.781494 0.400205 0.479145 0.032 Uiso 1 1 calc R U . . .
N00B N 0.6713(5) 0.4470(5) 0.56896(19) 0.0304(13) Uani 1 1 d . . . . .
H00K H 0.618314 0.475392 0.561644 0.036 Uiso 1 1 calc R U . . .
H00L H 0.660568 0.428504 0.595670 0.036 Uiso 1 1 calc R U . . .
C00C C 0.8245(6) 0.5432(6) 0.5165(2) 0.0309(14) Uani 1 1 d . . . . .
H00M H 0.763254 0.561113 0.502340 0.037 Uiso 1 1 calc R U . . .
C00D C 0.7015(6) 0.0945(5) 0.52283(18) 0.0217(12) Uani 1 1 d . . . . .
H00N H 0.788851 0.156637 0.513912 0.026 Uiso 1 1 calc R U . . .
C00E C 0.3815(6) 0.2134(6) 0.5040(2) 0.0294(14) Uani 1 1 d . . . . .
H00O H 0.366348 0.128433 0.495871 0.035 Uiso 1 1 calc R U . . .
C00F C 0.3680(6) 0.2144(7) 0.5486(2) 0.0310(15) Uani 1 1 d . . . . .
H00P H 0.388377 0.300907 0.556904 0.037 Uiso 1 1 calc R U . . .
C00G C 0.7838(6) 0.0686(6) 0.58923(19) 0.0240(12) Uani 1 1 d . . . . .
H00Q H 0.772036 0.069102 0.618663 0.029 Uiso 1 1 calc R U . . .
H00R H 0.872396 0.131232 0.582920 0.029 Uiso 1 1 calc R U . . .
C00H C 0.6960(5) 0.1043(5) 0.56774(18) 0.0197(12) Uani 1 1 d . . . . .
H00S H 0.607876 0.044878 0.576677 0.024 Uiso 1 1 calc R U . . .
C00I C 0.7620(7) -0.0708(7) 0.5307(2) 0.0384(17) Uani 1 1 d . . . . .
H00T H 0.739104 -0.157691 0.523013 0.046 Uiso 1 1 calc R U . . .
H00U H 0.849391 -0.013608 0.521581 0.046 Uiso 1 1 calc R U . . .
C00K C 0.8333(7) 0.6755(7) 0.5765(3) 0.0448(19) Uani 1 1 d . . . . .
H00V H 0.771251 0.697015 0.565562 0.054 Uiso 1 1 calc R U . . .
H00W H 0.827693 0.674137 0.606173 0.054 Uiso 1 1 calc R U . . .
C00M C 0.9564(6) 0.6414(6) 0.5035(3) 0.0414(18) Uani 1 1 d . . . . .
H00X H 0.962944 0.642364 0.473806 0.050 Uiso 1 1 calc R U . . .
H00Y H 1.018822 0.621263 0.514863 0.050 Uiso 1 1 calc R U . . .
C00N C 0.8041(6) 0.5455(6) 0.5609(2) 0.0329(15) Uani 1 1 d . . . . .
H00Z H 0.860602 0.521157 0.575096 0.039 Uiso 1 1 calc R U . . .
C00O C 0.9832(7) 0.7730(7) 0.5190(3) 0.056(2) Uani 1 1 d . . . . .
H00 H 1.070630 0.837323 0.511935 0.067 Uiso 1 1 calc R U . . .
H H 0.925677 0.795916 0.505279 0.067 Uiso 1 1 calc R U . . .
C00Q C 0.6732(7) -0.0351(6) 0.5094(2) 0.0307(14) Uani 1 1 d . . . . .
H1 H 0.684422 -0.035451 0.479903 0.029(18) Uiso 1 1 calc R . . . .
HA H 0.584753 -0.097827 0.515835 0.034 Uiso 1 1 calc R U . . .
C00S C 0.7559(7) -0.0628(6) 0.5759(2) 0.0351(15) Uani 1 1 d . . . . .
H2 H 0.817840 -0.081801 0.588342 0.04(2) Uiso 1 1 calc R . . . .
HB H 0.670950 -0.126564 0.585370 0.044 Uiso 1 1 calc R U . . .
C00X C 0.9659(8) 0.7738(7) 0.5631(3) 0.054(2) Uani 1 1 d . . . . .
H3 H 0.982845 0.858369 0.571476 0.065 Uiso 1 1 calc R U . . .
HC H 1.027860 0.757148 0.576829 0.065 Uiso 1 1 calc R U . . .
Cl1 Cl 0.4374(3) 0.3372(3) 0.35728(13) 0.0479(13) Uani 0.684(9) 1 d . . P B 1
Cl1A Cl 0.4680(5) 0.3529(5) 0.3877(2) 0.035(2) Uani 0.316(9) 1 d . . P B 2
O1 O 0.4244(8) 0.3338(8) 0.6292(3) 0.049(2) Uiso 0.687(10) 1 d G . P C 1
H1A H 0.425979 0.334417 0.655408 0.074 Uiso 0.687(10) 1 d G U P C 1
H1B H 0.461024 0.412926 0.622612 0.074 Uiso 0.687(10) 1 d G U P C 1
C0AA C 0.1519(8) 0.1417(12) 0.4960(4) 0.090(4) Uani 1 1 d . . . . .
H0AA H 0.090869 0.160159 0.482552 0.108 Uiso 1 1 calc R U . . .
H0AB H 0.132115 0.055946 0.487920 0.108 Uiso 1 1 calc R U . . .
C00Z C 0.1389(8) 0.1459(11) 0.5402(4) 0.078(4) Uani 1 1 d . . . . .
H4 H 0.052373 0.081879 0.548177 0.094 Uiso 1 1 calc R U . . .
HD H 0.152227 0.229691 0.547931 0.094 Uiso 1 1 calc R U . . .
C1AA C 0.2341(7) 0.1211(9) 0.5626(3) 0.049(2) Uani 1 1 d . . . . .
H1AA H 0.227087 0.130439 0.591926 0.059 Uiso 1 1 calc R U . . .
H1AB H 0.215220 0.033904 0.557356 0.059 Uiso 1 1 calc R U . . .
C00V C 0.2869(6) 0.2382(8) 0.4821(3) 0.049(2) Uani 1 1 d . . . . .
H5 H 0.294474 0.230765 0.452704 0.059 Uiso 1 1 calc R U . . .
HE H 0.304552 0.324706 0.487947 0.059 Uiso 1 1 calc R U . . .
O0AA O 0.5274(9) 0.1936(12) 0.4185(3) 0.116(4) Uani 1 1 d DG . . . .
H0AC H 0.453909 0.184468 0.413071 0.174 Uiso 1 1 d G U . . .
H0AD H 0.512389 0.117510 0.423353 0.174 Uiso 1 1 d G U . . .
O1AA O 0.6675(8) 0.3282(8) 0.6513(3) 0.039(2) Uiso 0.687(10) 1 d G . P C 1
H1AC H 0.663545 0.256618 0.656426 0.058 Uiso 0.687(10) 1 d G U P C 1
H1AD H 0.590373 0.312378 0.653900 0.058 Uiso 0.687(10) 1 d G U P C 1
Cl Cl 0.95252(16) 0.52725(18) 0.34745(7) 0.0445(5) Uani 1 1 d D . . . .
O1A O 0.5022(16) 0.2430(15) 0.6543(5) 0.036(4) Uiso 0.313(10) 1 d G . P C 2
H1AE H 0.438471 0.238988 0.667212 0.053 Uiso 0.313(10) 1 d G U P C 2
H1AF H 0.529388 0.204856 0.669932 0.053 Uiso 0.313(10) 1 d G U P C 2
O1AB O 0.7418(17) 0.4167(18) 0.6416(6) 0.042(5) Uiso 0.313(10) 1 d G . P C 2
H1AG H 0.694163 0.337852 0.647997 0.064 Uiso 0.313(10) 1 d G U P C 2
H1AH H 0.705006 0.454460 0.652328 0.064 Uiso 0.313(10) 1 d G U P C 2
O00L O 0.7660(11) 0.4313(9) 0.4193(3) 0.108(4) Uani 1 1 d G . . D 2
H6 H 0.823267 0.464283 0.400615 0.162 Uiso 1 1 d DG U . D 2
HF H 0.695473 0.389374 0.406184 0.162 Uiso 1 1 d G U . D 2
O00U O 0.8330(8) 0.2600(12) 0.4366(3) 0.135(5) Uani 1 1 d G . . E 1
H7 H 0.840926 0.329307 0.426626 0.203 Uiso 1 1 d G U . E 1
HG H 0.749974 0.206330 0.434724 0.203 Uiso 1 1 d DG U . E 1

loop_
_atom_site_aniso_label
_atom_site_aniso_U_11
_atom_site_aniso_U_22
_atom_site_aniso_U_33
_atom_site_aniso_U_23
_atom_site_aniso_U_13
_atom_site_aniso_U_12
Cr01 0.0169(5) 0.0139(4) 0.0283(4) -0.0027(4) -0.0023(4) 0.0095(4)
Cl03 0.0392(10) 0.0205(8) 0.0969(17) 0.0049(9) -0.0313(11) 0.0086(8)
N005 0.020(2) 0.015(2) 0.023(2) 0.0032(18) 0.0014(19) 0.0086(19)
N006 0.021(2) 0.019(2) 0.029(3) -0.006(2) -0.004(2) 0.012(2)
N007 0.027(3) 0.024(3) 0.025(3) 0.004(2) 0.001(2) 0.017(2)
N008 0.022(2) 0.016(2) 0.029(3) 0.000(2) -0.003(2) 0.010(2)
N00A 0.021(3) 0.019(3) 0.039(3) 0.001(2) -0.003(2) 0.008(2)
N00B 0.028(3) 0.025(3) 0.044(4) -0.012(2) -0.010(2) 0.018(2)
C00C 0.016(3) 0.018(3) 0.059(4) 0.001(3) -0.012(3) 0.008(2)
C00D 0.023(3) 0.019(3) 0.029(3) -0.003(2) -0.003(2) 0.014(2)
C00E 0.018(3) 0.024(3) 0.040(4) 0.008(3) -0.002(3) 0.006(3)
C00F 0.031(3) 0.036(4) 0.040(4) 0.017(3) 0.011(3) 0.027(3)
C00G 0.024(3) 0.022(3) 0.030(3) 0.002(2) 0.002(2) 0.013(2)
C00H 0.018(3) 0.014(3) 0.027(3) 0.004(2) 0.005(2) 0.008(2)
C00I 0.046(4) 0.026(3) 0.056(4) -0.012(3) -0.010(3) 0.027(3)
C00K 0.039(4) 0.027(3) 0.077(6) -0.019(3) -0.022(4) 0.023(3)
C00M 0.024(3) 0.016(3) 0.075(5) 0.007(3) -0.014(3) 0.003(3)
C00N 0.026(3) 0.016(3) 0.060(4) -0.010(3) -0.016(3) 0.013(3)
C00O 0.027(4) 0.014(3) 0.117(7) 0.009(4) -0.013(4) 0.004(3)
C00Q 0.038(4) 0.023(3) 0.038(4) -0.009(3) -0.003(3) 0.020(3)
C00S 0.034(4) 0.018(3) 0.055(4) 0.002(3) -0.006(3) 0.015(3)
C00X 0.035(4) 0.022(4) 0.107(7) -0.022(4) -0.030(4) 0.016(3)
Cl1 0.0394(16) 0.0231(13) 0.088(3) 0.0021(14) -0.0042(17) 0.0206(12)
Cl1A 0.020(3) 0.023(3) 0.065(6) -0.007(2) -0.008(2) 0.013(2)
C0AA 0.018(4) 0.113(9) 0.113(7) 0.077(7) -0.007(5) 0.013(5)
C00Z 0.025(4) 0.103(8) 0.115(7) 0.080(7) 0.027(5) 0.038(5)
C1AA 0.034(4) 0.067(5) 0.061(5) 0.046(4) 0.025(4) 0.035(4)
C00V 0.019(3) 0.055(5) 0.060(5) 0.029(4) -0.008(3) 0.009(3)
O0AA 0.100(7) 0.221(12) 0.073(6) -0.093(8) -0.043(5) 0.114(8)
Cl 0.0214(8) 0.0382(10) 0.0752(14) -0.0029(9) 0.0016(8) 0.0159(7)
O00L 0.128(8) 0.076(6) 0.060(5) 0.003(4) 0.017(5) 0.006(6)
O00U 0.052(5) 0.171(10) 0.115(8) -0.098(8) 0.016(5) 0.005(6)

loop_
_atom_type_symbol
_atom_type_description
_atom_type_scat_dispersion_real
_atom_type_scat_dispersion_imag
_atom_type_scat_source
C C 0.0033 0.0016 'International Tables Vol C Tables 4.2.6.8 and 6.1.1.4'
H H 0.0000 0.0000 'International Tables Vol C Tables 4.2.6.8 and 6.1.1.4'
Cl Cl 0.1484 0.1585 'International Tables Vol C Tables 4.2.6.8 and 6.1.1.4'
Cr Cr 0.3209 0.6236 'International Tables Vol C Tables 4.2.6.8 and 6.1.1.4'
N N 0.0061 0.0033 'International Tables Vol C Tables 4.2.6.8 and 6.1.1.4'
O O 0.0106 0.0060 'International Tables Vol C Tables 4.2.6.8 and 6.1.1.4'

loop_
_geom_angle_atom_site_label_1
_geom_angle_atom_site_label_2
_geom_angle_atom_site_label_3
_geom_angle
_geom_angle_site_symmetry_1
_geom_angle_site_symmetry_3
_geom_angle_publ_flag
N005 Cr01 N006 170.96(19) . . ?
N005 Cr01 N008 91.15(19) . . ?
N007 Cr01 N005 82.57(19) . . ?
N007 Cr01 N006 92.0(2) . . ?
N007 Cr01 N008 95.4(2) . . ?
N008 Cr01 N006 82.14(19) . . ?
N00A Cr01 N005 92.6(2) . . ?
N00A Cr01 N006 93.8(2) . . ?
N00A Cr01 N007 170.2(2) . . ?
N00A Cr01 N008 93.2(2) . . ?
N00A Cr01 N00B 82.2(2) . . ?
N00B Cr01 N005 94.9(2) . . ?
N00B Cr01 N006 92.3(2) . . ?
N00B Cr01 N007 89.7(2) . . ?
N00B Cr01 N008 172.5(2) . . ?
Cr01 N005 H00A 110.1 . . ?
Cr01 N005 H00B 110.1 . . ?
H00A N005 H00B 108.4 . . ?
C00E N005 Cr01 108.2(4) . . ?
C00E N005 H00A 110.1 . . ?
C00E N005 H00B 110.1 . . ?
Cr01 N006 H00C 109.9 . . ?
Cr01 N006 H00D 109.9 . . ?
H00C N006 H00D 108.3 . . ?
C00H N006 Cr01 108.9(4) . . ?
C00H N006 H00C 109.9 . . ?
C00H N006 H00D 109.9 . . ?
Cr01 N007 H00E 110.1 . . ?
Cr01 N007 H00F 110.1 . . ?
H00E N007 H00F 108.4 . . ?
C00F N007 Cr01 108.1(4) . . ?
C00F N007 H00E 110.1 . . ?
C00F N007 H00F 110.1 . . ?
Cr01 N008 H00G 109.9 . . ?
Cr01 N008 H00H 109.9 . . ?
H00G N008 H00H 108.3 . . ?
C00D N008 Cr01 109.0(4) . . ?
C00D N008 H00G 109.9 . . ?
C00D N008 H00H 109.9 . . ?
Cr01 N00A H00I 109.9 . . ?
Cr01 N00A H00J 109.9 . . ?
H00I N00A H00J 108.3 . . ?
C00C N00A Cr01 108.8(4) . . ?
C00C N00A H00I 109.9 . . ?
C00C N00A H00J 109.9 . . ?
Cr01 N00B H00K 110.0 . . ?
Cr01 N00B H00L 110.0 . . ?
H00K N00B H00L 108.3 . . ?
C00N N00B Cr01 108.7(4) . . ?
C00N N00B H00K 110.0 . . ?
C00N N00B H00L 110.0 . . ?
N00A C00C H00M 108.0 . . ?
N00A C00C C00M 112.8(6) . . ?
N00A C00C C00N 107.0(5) . . ?
C00M C00C H00M 108.0 . . ?
C00N C00C H00M 108.0 . . ?
C00N C00C C00M 112.8(6) . . ?
N008 C00D H00N 107.9 . . ?
N008 C00D C00H 107.8(5) . . ?
N008 C00D C00Q 112.7(5) . . ?
C00H C00D H00N 107.9 . . ?
C00H C00D C00Q 112.4(5) . . ?
C00Q C00D H00N 107.9 . . ?
N005 C00E H00O 108.3 . . ?
N005 C00E C00V 113.2(5) . . ?
C00F C00E N005 106.4(5) . . ?
C00F C00E H00O 108.3 . . ?
C00F C00E C00V 112.1(6) . . ?
C00V C00E H00O 108.3 . . ?
N007 C00F C00E 108.2(5) . . ?
N007 C00F H00P 108.3 . . ?
N007 C00F C1AA 111.4(5) . . ?
C00E C00F H00P 108.3 . . ?
C00E C00F C1AA 112.3(7) . . ?
C1AA C00F H00P 108.3 . . ?
H00Q C00G H00R 108.1 . . ?
C00H C00G H00Q 109.6 . . ?
C00H C00G H00R 109.6 . . ?
C00H C00G C00S 110.3(5) . . ?
C00S C00G H00Q 109.6 . . ?
C00S C00G H00R 109.6 . . ?
N006 C00H C00D 107.2(5) . . ?
N006 C00H C00G 112.7(5) . . ?
N006 C00H H00S 108.2 . . ?
C00D C00H C00G 112.1(5) . . ?
C00D C00H H00S 108.2 . . ?
C00G C00H H00S 108.2 . . ?
H00T C00I H00U 107.9 . . ?
C00Q C00I H00T 109.2 . . ?
C00Q C00I H00U 109.2 . . ?
C00S C00I H00T 109.2 . . ?
C00S C00I H00U 109.2 . . ?
C00S C00I C00Q 112.1(6) . . ?
H00V C00K H00W 108.3 . . ?
C00N C00K H00V 109.9 . . ?
C00N C00K H00W 109.9 . . ?
C00X C00K H00V 109.9 . . ?
C00X C00K H00W 109.9 . . ?
C00X C00K C00N 108.9(6) . . ?
C00C C00M H00X 110.0 . . ?
C00C C00M H00Y 110.0 . . ?
C00C C00M C00O 108.4(7) . . ?
H00X C00M H00Y 108.4 . . ?
C00O C00M H00X 110.0 . . ?
C00O C00M H00Y 110.0 . . ?
N00B C00N C00C 106.7(5) . . ?
N00B C00N C00K 111.9(6) . . ?
N00B C00N H00Z 108.2 . . ?
C00C C00N C00K 113.4(6) . . ?
C00C C00N H00Z 108.2 . . ?
C00K C00N H00Z 108.2 . . ?
C00M C00O H00 109.2 . . ?
C00M C00O H 109.2 . . ?
H00 C00O H 107.9 . . ?
C00X C00O C00M 112.0(7) . . ?
C00X C00O H00 109.2 . . ?
C00X C00O H 109.2 . . ?
C00D C00Q C00I 109.9(5) . . ?
C00D C00Q H1 109.7 . . ?
C00D C00Q HA 109.7 . . ?
C00I C00Q H1 109.7 . . ?
C00I C00Q HA 109.7 . . ?
H1 C00Q HA 108.2 . . ?
C00G C00S H2 109.4 . . ?
C00G C00S HB 109.4 . . ?
C00I C00S C00G 111.3(6) . . ?
C00I C00S H2 109.4 . . ?
C00I C00S HB 109.4 . . ?
H2 C00S HB 108.0 . . ?
C00K C00X H3 109.1 . . ?
C00K C00X HC 109.1 . . ?
C00O C00X C00K 112.4(7) . . ?
C00O C00X H3 109.1 . . ?
C00O C00X HC 109.1 . . ?
H3 C00X HC 107.9 . . ?
H1A O1 H1B 104.3 . . ?
H0AA C0AA H0AB 108.0 . . ?
C00Z C0AA H0AA 109.4 . . ?
C00Z C0AA H0AB 109.4 . . ?
C00Z C0AA C00V 111.2(9) . . ?
C00V C0AA H0AA 109.4 . . ?
C00V C0AA H0AB 109.4 . . ?
C0AA C00Z H4 109.3 . . ?
C0AA C00Z HD 109.3 . . ?
C0AA C00Z C1AA 111.6(8) . . ?
H4 C00Z HD 108.0 . . ?
C1AA C00Z H4 109.3 . . ?
C1AA C00Z HD 109.3 . . ?
C00F C1AA C00Z 109.9(6) . . ?
C00F C1AA H1AA 109.7 . . ?
C00F C1AA H1AB 109.7 . . ?
C00Z C1AA H1AA 109.7 . . ?
C00Z C1AA H1AB 109.7 . . ?
H1AA C1AA H1AB 108.2 . . ?
C00E C00V C0AA 109.5(6) . . ?
C00E C00V H5 109.8 . . ?
C00E C00V HE 109.8 . . ?
C0AA C00V H5 109.8 . . ?
C0AA C00V HE 109.8 . . ?
H5 C00V HE 108.2 . . ?
H0AC O0AA H0AD 104.5 . . ?
H1AC O1AA H1AD 104.4 . . ?
H1AE O1A H1AF 104.3 . . ?
H1AG O1AB H1AH 104.6 . . ?
H6 O00L HF 104.6 . . ?
H7 O00U HG 102.9 . . ?

loop_
_geom_bond_atom_site_label_1
_geom_bond_atom_site_label_2
_geom_bond_distance
_geom_bond_site_symmetry_2
_geom_bond_publ_flag
Cr01 N005 2.079(5) . ?
Cr01 N006 2.083(5) . ?
Cr01 N007 2.078(5) . ?
Cr01 N008 2.081(5) . ?
Cr01 N00A 2.065(5) . ?
Cr01 N00B 2.074(5) . ?
N005 H00A 0.9100 . ?
N005 H00B 0.9100 . ?
N005 C00E 1.504(8) . ?
N006 H00C 0.9100 . ?
N006 H00D 0.9100 . ?
N006 C00H 1.489(7) . ?
N007 H00E 0.9100 . ?
N007 H00F 0.9100 . ?
N007 C00F 1.491(8) . ?
N008 H00G 0.9100 . ?
N008 H00H 0.9100 . ?
N008 C00D 1.491(7) . ?
N00A H00I 0.9100 . ?
N00A H00J 0.9100 . ?
N00A C00C 1.490(8) . ?
N00B H00K 0.9100 . ?
N00B H00L 0.9100 . ?
N00B C00N 1.489(9) . ?
C00C H00M 1.0000 . ?
C00C C00M 1.519(10) . ?
C00C C00N 1.499(10) . ?
C00D H00N 1.0000 . ?
C00D C00H 1.503(9) . ?
C00D C00Q 1.515(8) . ?
C00E H00O 1.0000 . ?
C00E C00F 1.491(10) . ?
C00E C00V 1.524(9) . ?
C00F H00P 1.0000 . ?
C00F C1AA 1.531(10) . ?
C00G H00Q 0.9900 . ?
C00G H00R 0.9900 . ?
C00G C00H 1.526(8) . ?
C00G C00S 1.535(9) . ?
C00H H00S 1.0000 . ?
C00I H00T 0.9900 . ?
C00I H00U 0.9900 . ?
C00I C00Q 1.533(9) . ?
C00I C00S 1.512(11) . ?
C00K H00V 0.9900 . ?
C00K H00W 0.9900 . ?
C00K C00N 1.539(9) . ?
C00K C00X 1.528(12) . ?
C00M H00X 0.9900 . ?
C00M H00Y 0.9900 . ?
C00M C00O 1.564(11) . ?
C00N H00Z 1.0000 . ?
C00O H00 0.9900 . ?
C00O H 0.9900 . ?
C00O C00X 1.486(14) . ?
C00Q H1 0.9900 . ?
C00Q HA 0.9900 . ?
C00S H2 0.9900 . ?
C00S HB 0.9900 . ?
C00X H3 0.9900 . ?
C00X HC 0.9900 . ?
O1 H1A 0.8704 . ?
O1 H1B 0.8691 . ?
C0AA H0AA 0.9900 . ?
C0AA H0AB 0.9900 . ?
C0AA C00Z 1.482(17) . ?
C0AA C00V 1.547(11) . ?
C00Z H4 0.9900 . ?
C00Z HD 0.9900 . ?
C00Z C1AA 1.539(10) . ?
C1AA H1AA 0.9900 . ?
C1AA H1AB 0.9900 . ?
C00V H5 0.9900 . ?
C00V HE 0.9900 . ?
O0AA H0AC 0.8701 . ?
O0AA H0AD 0.8703 . ?
O1AA H1AC 0.8709 . ?
O1AA H1AD 0.8698 . ?
O1A H1AE 0.8712 . ?
O1A H1AF 0.8705 . ?
O1AB H1AG 0.8698 . ?
O1AB H1AH 0.8690 . ?
O00L H6 0.8697 . ?
O00L HF 0.8699 . ?
O00U H7 0.8703 . ?
O00U HG 0.8962 . ?

loop_
_geom_torsion_atom_site_label_1
_geom_torsion_atom_site_label_2
_geom_torsion_atom_site_label_3
_geom_torsion_atom_site_label_4
_geom_torsion
_geom_torsion_site_symmetry_1
_geom_torsion_site_symmetry_2
_geom_torsion_site_symmetry_3
_geom_torsion_site_symmetry_4
_geom_torsion_publ_flag
Cr01 N005 C00E C00F 43.5(5) . . . . ?
Cr01 N005 C00E C00V 167.0(6) . . . . ?
Cr01 N006 C00H C00D 42.5(5) . . . . ?
Cr01 N006 C00H C00G 166.4(4) . . . . ?
Cr01 N007 C00F C00E 42.2(6) . . . . ?
Cr01 N007 C00F C1AA 166.1(6) . . . . ?
Cr01 N008 C00D C00H 40.8(5) . . . . ?
Cr01 N008 C00D C00Q 165.5(4) . . . . ?
Cr01 N00A C00C C00M 167.4(5) . . . . ?
Cr01 N00A C00C C00N 42.8(5) . . . . ?
Cr01 N00B C00N C00C 43.0(5) . . . . ?
Cr01 N00B C00N C00K 167.6(5) . . . . ?
N005 C00E C00F N007 -56.9(6) . . . . ?
N005 C00E C00F C1AA 179.7(5) . . . . ?
N005 C00E C00V C0AA -175.7(9) . . . . ?
N007 C00F C1AA C00Z -175.5(8) . . . . ?
N008 C00D C00H N006 -55.1(6) . . . . ?
N008 C00D C00H C00G -179.4(5) . . . . ?
N008 C00D C00Q C00I -177.0(6) . . . . ?
N00A C00C C00M C00O -175.3(6) . . . . ?
N00A C00C C00N N00B -56.6(6) . . . . ?
N00A C00C C00N C00K 179.7(5) . . . . ?
C00C C00M C00O C00X 55.8(8) . . . . ?
C00E C00F C1AA C00Z -54.0(10) . . . . ?
C00F C00E C00V C0AA -55.4(11) . . . . ?
C00H C00D C00Q C00I -54.9(7) . . . . ?
C00H C00G C00S C00I 54.5(7) . . . . ?
C00M C00C C00N N00B 178.8(5) . . . . ?
C00M C00C C00N C00K 55.1(7) . . . . ?
C00M C00O C00X C00K -58.1(8) . . . . ?
C00N C00C C00M C00O -53.9(8) . . . . ?
C00N C00K C00X C00O 54.9(8) . . . . ?
C00Q C00D C00H N006 -180.0(5) . . . . ?
C00Q C00D C00H C00G 55.7(7) . . . . ?
C00Q C00I C00S C00G -55.9(8) . . . . ?
C00S C00G C00H N006 -175.6(5) . . . . ?
C00S C00G C00H C00D -54.4(7) . . . . ?
C00S C00I C00Q C00D 55.2(8) . . . . ?
C00X C00K C00N N00B -173.9(6) . . . . ?
C00X C00K C00N C00C -53.1(8) . . . . ?
C0AA C00Z C1AA C00F 55.4(12) . . . . ?
C00Z C0AA C00V C00E 56.7(12) . . . . ?
C00V C00E C00F N007 178.8(6) . . . . ?
C00V C00E C00F C1AA 55.5(8) . . . . ?
C00V C0AA C00Z C1AA -57.6(13) . . . . ?
